data_2231944
loop_
_publ_author_name
'Hemamalini, Madhukar'
'Razak, Ibrahim Abdul'
'Fun, Hoong-Kun'

_publ_section_title
;
 1<i>H</i>-1,2,4-Triazol-4-ium 4-nitrobenzenesulfonate monohydrate
;
_journal_coeditor_code IS2774
_journal_issue 10
_journal_name_full 'Acta Crystallographica Section E'
_journal_page_first o2655
_journal_paper_doi 10.1107/S1600536811036774
_journal_volume 67
_journal_year 2011
_chemical_formula_iupac 'C2 H4 N3 +, C6 H4 N O5 S -, H2 O'
_chemical_formula_moiety 'C2 H4 N3 +, C6 H4 N O5 S -, H2 O'
_chemical_formula_sum 'C8 H10 N4 O6 S'
_chemical_formula_weight 290.26
_chemical_name_systematic
;
1<i>H</i>-1,2,4-Triazol-4-ium 4-nitrobenzenesulfonate monohydrate
;
_space_group_IT_number 14
_symmetry_cell_setting monoclinic
_symmetry_space_group_name_Hall '-P 2ybc'
_symmetry_space_group_name_H-M 'P 1 21/c 1'
_atom_sites_solution_hydrogens geom
_atom_sites_solution_primary direct
_atom_sites_solution_secondary difmap
_audit_creation_method SHELXL-97
_cell_angle_alpha 90.00
_cell_angle_beta 117.182(2)
_cell_angle_gamma 90.00
_cell_formula_units_Z 4
_cell_length_a 14.0931(13)
_cell_length_b 6.4859(6)
_cell_length_c 14.5707(14)
_cell_measurement_reflns_used 3747
_cell_measurement_temperature 296(2)
_cell_measurement_theta_max 30.85
_cell_measurement_theta_min 2.80
_cell_volume 1184.77(19)
_computing_cell_refinement 'SAINT (Bruker, 2009)'
_computing_data_collection 'APEX2 (Bruker, 2009)'
_computing_data_reduction 'SAINT (Bruker, 2009)'
_computing_molecular_graphics 'SHELXTL (Sheldrick, 2008)'
_computing_publication_material 'SHELXTL (Sheldrick, 2008) and PLATON (Spek, 2009)'
_computing_structure_refinement 'SHELXTL (Sheldrick, 2008)'
_computing_structure_solution 'SHELXTL (Sheldrick, 2008)'
_diffrn_ambient_temperature 296(2)
_diffrn_measured_fraction_theta_full 0.987
_diffrn_measured_fraction_theta_max 0.987
_diffrn_measurement_device_type
;
Bruker APEXII DUO CCD area-detector
;
_diffrn_measurement_method '\f and \w'
_diffrn_radiation_monochromator graphite
_diffrn_radiation_source 'fine-focus sealed tube'
_diffrn_radiation_type MoK\a
_diffrn_radiation_wavelength 0.71073
_diffrn_reflns_av_R_equivalents 0.0384
_diffrn_reflns_av_sigmaI/netI 0.0331
_diffrn_reflns_limit_h_max 16
_diffrn_reflns_limit_h_min -18
_diffrn_reflns_limit_k_max 8
_diffrn_reflns_limit_k_min -8
_diffrn_reflns_limit_l_max 18
_diffrn_reflns_limit_l_min -18
_diffrn_reflns_number 10925
_diffrn_reflns_theta_full 27.50
_diffrn_reflns_theta_max 27.50
_diffrn_reflns_theta_min 1.62
_diffrn_standards_number 0
_exptl_absorpt_coefficient_mu 0.305
_exptl_absorpt_correction_T_max 0.9858
_exptl_absorpt_correction_T_min 0.8851
_exptl_absorpt_correction_type multi-scan
_exptl_absorpt_process_details '(SADABS; Bruker, 2009)'
_exptl_crystal_colour colourless
_exptl_crystal_density_diffrn 1.627
_exptl_crystal_density_method 'not measured'
_exptl_crystal_description block
_exptl_crystal_F_000 600
_exptl_crystal_size_max 0.41
_exptl_crystal_size_mid 0.28
_exptl_crystal_size_min 0.05
_refine_diff_density_max 0.271
_refine_diff_density_min -0.369
_refine_ls_extinction_method none
_refine_ls_goodness_of_fit_ref 1.069
_refine_ls_hydrogen_treatment mixed
_refine_ls_matrix_type full
_refine_ls_number_parameters 188
_refine_ls_number_reflns 2692
_refine_ls_number_restraints 3
_refine_ls_restrained_S_all 1.070
_refine_ls_R_factor_all 0.0564
_refine_ls_R_factor_gt 0.0428
_refine_ls_shift/su_max 0.001
_refine_ls_shift/su_mean 0.000
_refine_ls_structure_factor_coef Fsqd
_refine_ls_weighting_details 'calc w=1/[\s^2^(Fo^2^)+(0.0862P)^2^+0.2559P] where P=(Fo^2^+2Fc^2^)/3'
_refine_ls_weighting_scheme calc
_refine_ls_wR_factor_gt 0.1325
_refine_ls_wR_factor_ref 0.1444
_reflns_number_gt 2136
_reflns_number_total 2692
_reflns_threshold_expression I>2\s(I)
_cod_data_source_file is2774.cif
_cod_data_source_block I
_cod_original_sg_symbol_H-M 'P 21/c'
_cod_database_code 2231944
_cod_database_fobs_code 2231944

loop_
_symmetry_equiv_pos_as_xyz
'x, y, z'
'-x, y+1/2, -z+1/2'
'-x, -y, -z'
'x, -y-1/2, z-1/2'

loop_
_atom_site_type_symbol
_atom_site_label
_atom_site_fract_x
_atom_site_fract_y
_atom_site_fract_z
_atom_site_U_iso_or_equiv
_atom_site_adp_type
_atom_site_calc_flag
_atom_site_refinement_flags
_atom_site_occupancy
_atom_site_symmetry_multiplicity
O O1W 0.09777(16) 0.2748(3) 0.10622(14) 0.0521(5) Uani d D 1 1
H H2W 0.165(2) 0.336(7) 0.125(4) 0.126(16) Uiso d D 1 1
H H1W 0.066(3) 0.338(7) 0.141(3) 0.130(18) Uiso d D 1 1
O O3 0.72455(14) -0.0217(3) 0.38351(14) 0.0535(5) Uani d . 1 1
O O4 0.83055(14) 0.2569(3) 0.49177(16) 0.0520(5) Uani d . 1 1
O O5 0.75198(13) 0.0065(3) 0.55875(13) 0.0441(4) Uani d . 1 1
N N1 0.34545(15) 0.6163(3) 0.32475(15) 0.0384(5) Uani d . 1 1
C C1 0.62491(17) 0.4703(4) 0.39475(18) 0.0357(5) Uani d . 1 1
H H1A 0.6865 0.5296 0.3982 0.043 Uiso calc R 1 1
C C2 0.53180(18) 0.5842(3) 0.35933(18) 0.0360(5) Uani d . 1 1
H H2A 0.5293 0.7195 0.3373 0.043 Uiso calc R 1 1
C C3 0.44280(16) 0.4921(3) 0.35755(16) 0.0313(5) Uani d . 1 1
C C4 0.44120(17) 0.2906(4) 0.38632(18) 0.0365(5) Uani d . 1 1
H H4A 0.3795 0.2324 0.3832 0.044 Uiso calc R 1 1
C C5 0.53449(17) 0.1771(4) 0.42016(18) 0.0355(5) Uani d . 1 1
H H5A 0.5359 0.0402 0.4397 0.043 Uiso calc R 1 1
C C6 0.62590(16) 0.2680(3) 0.42492(15) 0.0293(4) Uani d . 1 1
S S1 0.74353(4) 0.11570(9) 0.46843(4) 0.03281(19) Uani d . 1 1
O O1 0.26690(14) 0.5340(3) 0.32361(16) 0.0553(5) Uani d . 1 1
O O2 0.34762(14) 0.7968(3) 0.30119(15) 0.0513(5) Uani d . 1 1
C C7 -0.08790(19) 0.3289(4) 0.33222(18) 0.0377(5) Uani d . 1 1
H H7A -0.1481 0.3087 0.3418 0.045 Uiso calc R 1 1
C C8 0.07316(18) 0.3574(4) 0.35568(19) 0.0386(5) Uani d . 1 1
H H8A 0.1473 0.3593 0.3885 0.046 Uiso calc R 1 1
N N2 0.01283(16) 0.3160(3) 0.40391(16) 0.0372(4) Uani d . 1 1
H H1NA -0.141(3) 0.397(4) 0.185(3) 0.057(9) Uiso d . 1 1
N N3 0.01514(15) 0.3939(3) 0.25866(15) 0.0378(5) Uani d . 1 1
N N4 -0.08644(15) 0.3754(3) 0.24581(16) 0.0356(4) Uani d . 1 1
H H1NB 0.033(2) 0.284(4) 0.467(3) 0.056(9) Uiso d . 1 1

loop_
_atom_site_aniso_label
_atom_site_aniso_U_11
_atom_site_aniso_U_22
_atom_site_aniso_U_33
_atom_site_aniso_U_12
_atom_site_aniso_U_13
_atom_site_aniso_U_23
O1W 0.0560(12) 0.0645(12) 0.0418(10) -0.0220(9) 0.0277(9) -0.0133(9)
O3 0.0481(10) 0.0691(12) 0.0361(9) 0.0226(9) 0.0128(8) -0.0110(9)
O4 0.0309(9) 0.0637(12) 0.0627(12) -0.0006(7) 0.0225(8) 0.0041(9)
O5 0.0381(9) 0.0573(10) 0.0332(9) 0.0099(7) 0.0131(7) 0.0110(8)
N1 0.0338(10) 0.0511(12) 0.0294(10) 0.0095(8) 0.0136(8) 0.0016(9)
C1 0.0303(10) 0.0394(11) 0.0397(12) -0.0027(9) 0.0179(9) 0.0001(10)
C2 0.0378(12) 0.0345(11) 0.0376(12) 0.0023(9) 0.0188(9) 0.0036(9)
C3 0.0289(10) 0.0382(11) 0.0250(10) 0.0054(8) 0.0108(8) -0.0016(9)
C4 0.0273(10) 0.0432(12) 0.0400(13) -0.0006(9) 0.0163(9) 0.0011(10)
C5 0.0345(11) 0.0352(11) 0.0397(12) 0.0022(9) 0.0195(10) 0.0049(10)
C6 0.0284(10) 0.0374(11) 0.0229(10) 0.0026(8) 0.0126(8) -0.0001(8)
S1 0.0276(3) 0.0439(3) 0.0256(3) 0.0065(2) 0.0110(2) 0.0010(2)
O1 0.0336(9) 0.0730(12) 0.0644(13) 0.0111(8) 0.0267(8) 0.0157(10)
O2 0.0509(11) 0.0436(10) 0.0545(12) 0.0141(8) 0.0199(9) 0.0063(9)
C7 0.0367(12) 0.0416(12) 0.0370(12) -0.0036(10) 0.0188(10) -0.0047(10)
C8 0.0335(11) 0.0392(12) 0.0407(13) -0.0020(9) 0.0149(10) -0.0004(10)
N2 0.0414(11) 0.0373(10) 0.0298(11) 0.0010(8) 0.0136(8) 0.0021(8)
N3 0.0375(10) 0.0408(10) 0.0369(11) -0.0075(8) 0.0186(8) 0.0011(8)
N4 0.0312(9) 0.0402(10) 0.0309(10) -0.0045(8) 0.0102(8) -0.0015(8)

loop_
_atom_type_symbol
_atom_type_description
_atom_type_scat_dispersion_real
_atom_type_scat_dispersion_imag
_atom_type_scat_source
C C 0.0033 0.0016 'International Tables Vol C Tables 4.2.6.8 and 6.1.1.4'
H H 0.0000 0.0000 'International Tables Vol C Tables 4.2.6.8 and 6.1.1.4'
N N 0.0061 0.0033 'International Tables Vol C Tables 4.2.6.8 and 6.1.1.4'
O O 0.0106 0.0060 'International Tables Vol C Tables 4.2.6.8 and 6.1.1.4'
S S 0.1246 0.1234 'International Tables Vol C Tables 4.2.6.8 and 6.1.1.4'

loop_
_geom_angle_atom_site_label_1
_geom_angle_atom_site_label_2
_geom_angle_atom_site_label_3
_geom_angle
H2W O1W H1W 110(3)
O1 N1 O2 123.5(2)
O1 N1 C3 118.0(2)
O2 N1 C3 118.42(19)
C6 C1 C2 119.7(2)
C6 C1 H1A 120.1
C2 C1 H1A 120.1
C3 C2 C1 118.4(2)
C3 C2 H2A 120.8
C1 C2 H2A 120.8
C4 C3 C2 123.16(19)
C4 C3 N1 118.48(19)
C2 C3 N1 118.35(19)
C3 C4 C5 117.9(2)
C3 C4 H4A 121.0
C5 C4 H4A 121.0
C4 C5 C6 120.0(2)
C4 C5 H5A 120.0
C6 C5 H5A 120.0
C1 C6 C5 120.84(19)
C1 C6 S1 120.85(16)
C5 C6 S1 118.29(16)
O4 S1 O3 113.45(12)
O4 S1 O5 112.82(11)
O3 S1 O5 112.42(12)
O4 S1 C6 106.58(10)
O3 S1 C6 105.01(10)
O5 S1 C6 105.75(10)
N4 C7 N2 107.0(2)
N4 C7 H7A 126.5
N2 C7 H7A 126.5
N3 C8 N2 111.8(2)
N3 C8 H8A 124.1
N2 C8 H8A 124.1
C7 N2 C8 106.2(2)
C7 N2 H1NB 125(2)
C8 N2 H1NB 129(2)
C8 N3 N4 103.57(19)
C7 N4 N3 111.5(2)
C7 N4 H1NA 128(2)
N3 N4 H1NA 121(2)

loop_
_geom_bond_atom_site_label_1
_geom_bond_atom_site_label_2
_geom_bond_distance
O1W H2W 0.950(18)
O1W H1W 0.917(18)
O3 S1 1.4472(18)
O4 S1 1.4411(18)
O5 S1 1.4508(18)
N1 O1 1.222(3)
N1 O2 1.224(3)
N1 C3 1.470(3)
C1 C6 1.382(3)
C1 C2 1.384(3)
C1 H1A 0.9300
C2 C3 1.379(3)
C2 H2A 0.9300
C3 C4 1.376(3)
C4 C5 1.386(3)
C4 H4A 0.9300
C5 C6 1.389(3)
C5 H5A 0.9300
C6 S1 1.779(2)
C7 N4 1.304(3)
C7 N2 1.326(3)
C7 H7A 0.9300
C8 N3 1.291(3)
C8 N2 1.355(3)
C8 H8A 0.9300
N2 H1NB 0.86(3)
N3 N4 1.362(3)
N4 H1NA 0.87(3)

loop_
_geom_hbond_atom_site_label_D
_geom_hbond_atom_site_label_H
_geom_hbond_atom_site_label_A
_geom_hbond_site_symmetry_A
_geom_hbond_distance_DH
_geom_hbond_distance_HA
_geom_hbond_distance_DA
_geom_hbond_angle_DHA
_geom_hbond_publ_flag
N4 H1NA O5 4_465 0.88(4) 1.88(4) 2.744(3) 169(2) yes
O1W H1W N3 . 0.91(4) 2.17(4) 3.041(3) 160(4) yes
N2 H1NB O1W 4_566 0.86(4) 1.84(4) 2.692(3) 171(3) yes
O1W H2W O3 2_655 0.95(4) 1.86(4) 2.774(3) 161(5) yes
C7 H7A O4 1_455 0.9300 2.3600 3.063(3) 132.00 yes
C8 H8A O1 . 0.9300 2.5400 3.186(4) 126.00 yes

loop_
_geom_torsion_atom_site_label_1
_geom_torsion_atom_site_label_2
_geom_torsion_atom_site_label_3
_geom_torsion_atom_site_label_4
_geom_torsion
C6 C1 C2 C3 1.4(3)
C1 C2 C3 C4 -2.0(3)
C1 C2 C3 N1 177.05(19)
O1 N1 C3 C4 -0.7(3)
O2 N1 C3 C4 178.5(2)
O1 N1 C3 C2 -179.8(2)
O2 N1 C3 C2 -0.6(3)
C2 C3 C4 C5 1.1(3)
N1 C3 C4 C5 -178.02(19)
C3 C4 C5 C6 0.5(3)
C2 C1 C6 C5 0.0(3)
C2 C1 C6 S1 178.76(17)
C4 C5 C6 C1 -1.0(3)
C4 C5 C6 S1 -179.78(17)
C1 C6 S1 O4 16.1(2)
C5 C6 S1 O4 -165.17(17)
C1 C6 S1 O3 -104.6(2)
C5 C6 S1 O3 74.2(2)
C1 C6 S1 O5 136.35(19)
C5 C6 S1 O5 -44.87(19)
N4 C7 N2 C8 0.1(3)
N3 C8 N2 C7 -0.3(3)
N2 C8 N3 N4 0.3(3)
N2 C7 N4 N3 0.0(3)
C8 N3 N4 C7 -0.2(2)
